data_7024899
loop_
_publ_author_name
'Wheaton, Craig A.'
'Hayes, Paul G.'

_publ_section_title
;
 Cationic organozinc complexes of a bis(phosphinimine) pincer ligand:
 synthesis, structural and polymerization studies.
;
_journal_issue 16
_journal_name_full 'Dalton transactions (Cambridge, England : 2003)'
_journal_page_first 3861
_journal_page_last 3869
_journal_paper_doi 10.1039/b922543a
_journal_volume 39
_journal_year 2010
_chemical_formula_sum 'C82 H74 B N2 O P2 Zn'
_chemical_formula_weight 1241.55
_chemical_name_systematic
;
?
;
_space_group_IT_number 2
_symmetry_cell_setting triclinic
_symmetry_space_group_name_Hall '-P 1'
_symmetry_space_group_name_H-M 'P -1'
_atom_sites_solution_hydrogens geom
_atom_sites_solution_primary direct
_atom_sites_solution_secondary difmap
_audit_creation_method SHELXL-97
_cell_angle_alpha 86.6850(10)
_cell_angle_beta 75.8230(10)
_cell_angle_gamma 82.7630(10)
_cell_formula_units_Z 2
_cell_length_a 11.4348(10)
_cell_length_b 15.8183(14)
_cell_length_c 19.2062(17)
_cell_measurement_temperature 173(2)
_cell_volume 3340.0(5)
_computing_structure_refinement 'SHELXL-97 (Sheldrick, 1997)'
_computing_structure_solution 'SHELXS-97 (Sheldrick, 1990)'
_diffrn_ambient_temperature 173(2)
_diffrn_measured_fraction_theta_full 0.997
_diffrn_measured_fraction_theta_max 0.997
_diffrn_radiation_monochromator graphite
_diffrn_radiation_source 'fine-focus sealed tube'
_diffrn_radiation_type MoK\a
_diffrn_radiation_wavelength 0.71073
_diffrn_reflns_av_R_equivalents 0.0799
_diffrn_reflns_av_sigmaI/netI 0.0906
_diffrn_reflns_limit_h_max 13
_diffrn_reflns_limit_h_min -13
_diffrn_reflns_limit_k_max 18
_diffrn_reflns_limit_k_min -18
_diffrn_reflns_limit_l_max 22
_diffrn_reflns_limit_l_min -22
_diffrn_reflns_number 40680
_diffrn_reflns_theta_full 25.03
_diffrn_reflns_theta_max 25.03
_diffrn_reflns_theta_min 2.58
_exptl_absorpt_coefficient_mu 0.464
_exptl_absorpt_correction_T_max 0.9417
_exptl_absorpt_correction_T_min 0.8901
_exptl_absorpt_correction_type multi-scan
_exptl_crystal_density_diffrn 1.235
_exptl_crystal_density_method 'not measured'
_exptl_crystal_F_000 1306
_exptl_crystal_size_max 0.26
_exptl_crystal_size_mid 0.15
_exptl_crystal_size_min 0.13
_refine_diff_density_max 0.499
_refine_diff_density_min -0.935
_refine_diff_density_rms 0.062
_refine_ls_extinction_method none
_refine_ls_goodness_of_fit_ref 1.032
_refine_ls_hydrogen_treatment constr
_refine_ls_matrix_type full
_refine_ls_number_parameters 861
_refine_ls_number_reflns 11774
_refine_ls_number_restraints 84
_refine_ls_restrained_S_all 1.032
_refine_ls_R_factor_all 0.1351
_refine_ls_R_factor_gt 0.0662
_refine_ls_shift/su_max 0.001
_refine_ls_shift/su_mean 0.000
_refine_ls_structure_factor_coef Fsqd
_refine_ls_weighting_details 'calc w=1/[\s^2^(Fo^2^)+(0.0857P)^2^+1.3364P] where P=(Fo^2^+2Fc^2^)/3'
_refine_ls_weighting_scheme calc
_refine_ls_wR_factor_gt 0.1554
_refine_ls_wR_factor_ref 0.1883
_reflns_number_gt 6513
_reflns_number_total 11774
_reflns_threshold_expression >2sigma(I)
_cod_data_source_file b922543a.txt
_cod_data_source_block 2b
_cod_depositor_comments
;
The following automatic conversions were performed:

'_symmetry_cell_setting' value 'Triclinic' changed to 'triclinic'
according to /home/saulius/struct/CIF-dictionaries/cif_core.dic
dictionary named 'cif_core.dic' version 2.4.2 from 2011-04-26.

Automatic conversion script
Id: cif_fix_values 1891 2012-01-12 08:04:46Z andrius 
;
_cod_original_sg_symbol_H-M P-1
_cod_database_code 7024899

loop_
_symmetry_equiv_pos_as_xyz
'x, y, z'
'-x, -y, -z'

loop_
_atom_site_label
_atom_site_type_symbol
_atom_site_fract_x
_atom_site_fract_y
_atom_site_fract_z
_atom_site_U_iso_or_equiv
_atom_site_adp_type
_atom_site_occupancy
_atom_site_symmetry_multiplicity
_atom_site_calc_flag
_atom_site_refinement_flags
_atom_site_disorder_assembly
_atom_site_disorder_group
Zn1 Zn 0.32750(5) 0.72590(5) 0.34194(3) 0.0680(3) Uani 1 1 d . . .
B1 B 0.1896(6) 0.7847(4) 0.8502(3) 0.0551(16) Uani 1 1 d . . .
P1 P 0.25758(10) 0.64546(7) 0.20291(6) 0.0349(3) Uani 1 1 d . . .
O1 O 0.5187(2) 0.69463(18) 0.18803(13) 0.0364(7) Uani 1 1 d . B .
N1 N 0.2824(3) 0.6379(2) 0.28218(17) 0.0368(8) Uani 1 1 d . B .
C1 C 0.4960(4) 0.6639(3) 0.1278(2) 0.0331(10) Uani 1 1 d . . .
P2 P 0.60418(10) 0.77706(8) 0.30377(6) 0.0405(3) Uani 1 1 d . . .
N2 N 0.4606(3) 0.8043(2) 0.31895(18) 0.0421(9) Uani 1 1 d . B .
C2 C 0.3884(4) 0.6324(3) 0.1271(2) 0.0343(10) Uani 1 1 d . B .
C3 C 0.3828(4) 0.6036(3) 0.0606(2) 0.0390(11) Uani 1 1 d . . .
H3 H 0.3120 0.5805 0.0566 0.047 Uiso 1 1 calc R B .
C4 C 0.4787(4) 0.6081(3) -0.0002(2) 0.0421(11) Uani 1 1 d . B .
H4 H 0.4719 0.5874 -0.0444 0.050 Uiso 1 1 calc R . .
C5 C 0.5823(4) 0.6418(3) 0.0022(2) 0.0397(11) Uani 1 1 d . . .
H5 H 0.6459 0.6457 -0.0398 0.048 Uiso 1 1 calc R B .
C6 C 0.5924(4) 0.6700(3) 0.0674(2) 0.0350(10) Uani 1 1 d . B .
C7 C 0.6823(4) 0.7103(3) 0.0928(2) 0.0349(10) Uani 1 1 d . . .
C8 C 0.7953(4) 0.7370(3) 0.0623(2) 0.0412(11) Uani 1 1 d . B .
H8 H 0.8332 0.7287 0.0130 0.049 Uiso 1 1 calc R . .
C9 C 0.8509(4) 0.7760(3) 0.1060(2) 0.0453(12) Uani 1 1 d . . .
H9 H 0.9282 0.7945 0.0859 0.054 Uiso 1 1 calc R B .
C10 C 0.7979(4) 0.7889(3) 0.1779(2) 0.0420(11) Uani 1 1 d . B .
H10 H 0.8400 0.8156 0.2059 0.050 Uiso 1 1 calc R . .
C11 C 0.6829(4) 0.7635(3) 0.2109(2) 0.0387(11) Uani 1 1 d . B .
C12 C 0.6313(3) 0.7239(3) 0.1656(2) 0.0345(10) Uani 1 1 d . B .
C13 C 0.1862(4) 0.7509(3) 0.1883(2) 0.0372(10) Uani 1 1 d . B .
C14 C 0.1196(4) 0.7981(3) 0.2473(3) 0.0494(12) Uani 1 1 d . . .
H14 H 0.1115 0.7745 0.2946 0.059 Uiso 1 1 calc R B .
C15 C 0.0653(5) 0.8799(3) 0.2363(3) 0.0628(15) Uani 1 1 d . B .
H15 H 0.0199 0.9119 0.2764 0.075 Uiso 1 1 calc R . .
C16 C 0.0762(4) 0.9149(3) 0.1689(3) 0.0586(14) Uani 1 1 d . . .
H16 H 0.0390 0.9710 0.1622 0.070 Uiso 1 1 calc R B .
C17 C 0.1418(4) 0.8683(3) 0.1096(3) 0.0512(13) Uani 1 1 d . B .
H17 H 0.1493 0.8925 0.0625 0.061 Uiso 1 1 calc R . .
C18 C 0.1957(4) 0.7870(3) 0.1195(2) 0.0455(12) Uani 1 1 d . . .
H18 H 0.2399 0.7552 0.0789 0.055 Uiso 1 1 calc R B .
C19 C 0.1643(4) 0.5683(3) 0.1889(2) 0.0409(11) Uani 1 1 d . B .
C20 C 0.0473(4) 0.5924(3) 0.1808(2) 0.0478(12) Uani 1 1 d . . .
H20 H 0.0154 0.6509 0.1825 0.057 Uiso 1 1 calc R B .
C21 C -0.0233(5) 0.5314(4) 0.1702(3) 0.0644(16) Uani 1 1 d . B .
H21 H -0.1031 0.5484 0.1644 0.077 Uiso 1 1 calc R . .
C22 C 0.0204(6) 0.4480(5) 0.1680(3) 0.0747(19) Uani 1 1 d . . .
H22 H -0.0291 0.4070 0.1607 0.090 Uiso 1 1 calc R B .
C23 C 0.1373(7) 0.4212(4) 0.1763(3) 0.0764(18) Uani 1 1 d . B .
H23 H 0.1675 0.3624 0.1747 0.092 Uiso 1 1 calc R . .
C24 C 0.2097(5) 0.4824(3) 0.1870(2) 0.0591(14) Uani 1 1 d . . .
H24 H 0.2895 0.4652 0.1928 0.071 Uiso 1 1 calc R B .
C25 C 0.6860(4) 0.8500(3) 0.3362(2) 0.0417(11) Uani 1 1 d . B .
C26 C 0.7470(4) 0.8243(3) 0.3903(2) 0.0531(13) Uani 1 1 d . . .
H26 H 0.7476 0.7674 0.4091 0.064 Uiso 1 1 calc R B .
C27 C 0.8062(5) 0.8817(4) 0.4161(3) 0.0628(15) Uani 1 1 d . B .
H27 H 0.8482 0.8641 0.4524 0.075 Uiso 1 1 calc R . .
C28 C 0.8048(5) 0.9641(4) 0.3896(3) 0.0625(15) Uani 1 1 d . . .
H28 H 0.8447 1.0034 0.4083 0.075 Uiso 1 1 calc R B .
C29 C 0.7464(5) 0.9900(3) 0.3365(3) 0.0596(14) Uani 1 1 d . B .
H29 H 0.7460 1.0472 0.3185 0.072 Uiso 1 1 calc R . .
C30 C 0.6878(4) 0.9331(3) 0.3089(2) 0.0491(12) Uani 1 1 d . . .
H30 H 0.6487 0.9511 0.2713 0.059 Uiso 1 1 calc R B .
C31 C 0.6293(4) 0.6755(3) 0.3469(2) 0.0443(12) Uani 1 1 d . B .
C32 C 0.7229(5) 0.6155(3) 0.3170(3) 0.0631(15) Uani 1 1 d . . .
H32 H 0.7720 0.6257 0.2704 0.076 Uiso 1 1 calc R B .
C33 C 0.7468(5) 0.5396(4) 0.3544(4) 0.0815(19) Uani 1 1 d . B .
H33 H 0.8110 0.4980 0.3331 0.098 Uiso 1 1 calc R . .
C34 C 0.6772(7) 0.5255(5) 0.4218(4) 0.087(2) Uani 1 1 d . . .
H34 H 0.6936 0.4740 0.4476 0.104 Uiso 1 1 calc R B .
C35 C 0.5844(7) 0.5847(5) 0.4525(4) 0.091(2) Uani 1 1 d . B .
H35 H 0.5366 0.5744 0.4994 0.109 Uiso 1 1 calc R . .
C36 C 0.5597(5) 0.6589(4) 0.4160(3) 0.0633(15) Uani 1 1 d . . .
H36 H 0.4946 0.6997 0.4378 0.076 Uiso 1 1 calc R B .
C37 C 0.2615(4) 0.5600(3) 0.3242(2) 0.0422(11) Uani 1 1 d . . .
C38 C 0.3589(4) 0.4965(3) 0.3241(2) 0.0500(12) Uani 1 1 d . B .
C39 C 0.3402(6) 0.4235(4) 0.3656(3) 0.0663(15) Uani 1 1 d . . .
H39 H 0.4074 0.3815 0.3656 0.080 Uiso 1 1 calc R B .
C40 C 0.2270(6) 0.4090(4) 0.4074(3) 0.0717(17) Uani 1 1 d . B .
C41 C 0.1304(5) 0.4737(4) 0.4070(3) 0.0635(15) Uani 1 1 d . . .
H41 H 0.0519 0.4655 0.4354 0.076 Uiso 1 1 calc R B .
C42 C 0.1458(4) 0.5490(3) 0.3667(2) 0.0469(12) Uani 1 1 d . B .
C43 C 0.4842(4) 0.5064(4) 0.2784(3) 0.0622(15) Uani 1 1 d . . .
H43A H 0.5428 0.4619 0.2921 0.093 Uiso 1 1 calc R B .
H43B H 0.5062 0.5626 0.2858 0.093 Uiso 1 1 calc R . .
H43C H 0.4850 0.5013 0.2277 0.093 Uiso 1 1 calc R . .
C44 C 0.2086(7) 0.3283(4) 0.4539(3) 0.107(3) Uani 1 1 d . . .
H44A H 0.2759 0.2841 0.4363 0.160 Uiso 1 1 calc R B .
H44B H 0.1319 0.3082 0.4517 0.160 Uiso 1 1 calc R . .
H44C H 0.2059 0.3406 0.5038 0.160 Uiso 1 1 calc R . .
C45 C 0.0383(4) 0.6154(3) 0.3693(2) 0.0550(14) Uani 1 1 d . . .
H45A H -0.0353 0.5932 0.3978 0.082 Uiso 1 1 calc R B .
H45B H 0.0292 0.6295 0.3204 0.082 Uiso 1 1 calc R . .
H45C H 0.0510 0.6668 0.3913 0.082 Uiso 1 1 calc R . .
C46 C 0.4157(4) 0.8958(3) 0.3191(3) 0.0525(13) Uani 1 1 d . . .
C47 C 0.3947(5) 0.9403(5) 0.3821(3) 0.0772(18) Uani 1 1 d . B .
C48 C 0.3553(8) 1.0276(6) 0.3792(4) 0.136(4) Uani 1 1 d . . .
H48 H 0.3414 1.0594 0.4215 0.163 Uiso 1 1 calc R B .
C49 C 0.3361(10) 1.0685(6) 0.3179(5) 0.170(5) Uani 1 1 d . B .
C50 C 0.3547(7) 1.0227(4) 0.2580(4) 0.112(3) Uani 1 1 d . . .
H50 H 0.3406 1.0510 0.2153 0.134 Uiso 1 1 calc R B .
C51 C 0.3933(4) 0.9365(3) 0.2566(3) 0.0566(13) Uani 1 1 d . B .
C52 C 0.4159(5) 0.8995(4) 0.4521(3) 0.0783(18) Uani 1 1 d . . .
H52A H 0.3747 0.8479 0.4630 0.117 Uiso 1 1 calc R B .
H52B H 0.3833 0.9398 0.4909 0.117 Uiso 1 1 calc R . .
H52C H 0.5032 0.8845 0.4475 0.117 Uiso 1 1 calc R . .
C53 C 0.2954(15) 1.1661(6) 0.3153(6) 0.318(11) Uani 1 1 d . . .
H53A H 0.3341 1.1903 0.2685 0.477 Uiso 1 1 calc R B .
H53B H 0.3195 1.1935 0.3533 0.477 Uiso 1 1 calc R . .
H53C H 0.2070 1.1760 0.3226 0.477 Uiso 1 1 calc R . .
C54 C 0.4106(4) 0.8911(3) 0.1876(2) 0.0472(12) Uani 1 1 d . . .
H54A H 0.3727 0.9277 0.1543 0.071 Uiso 1 1 calc R B .
H54B H 0.3729 0.8381 0.1974 0.071 Uiso 1 1 calc R . .
H54C H 0.4976 0.8781 0.1660 0.071 Uiso 1 1 calc R . .
C55 C 0.2719(4) 0.8429(3) 0.8820(2) 0.0469(12) Uani 1 1 d . A .
C56 C 0.2656(4) 0.9309(3) 0.8677(3) 0.0504(12) Uani 1 1 d . . .
H56 H 0.2117 0.9559 0.8397 0.060 Uiso 1 1 calc R A .
C57 C 0.3336(5) 0.9827(3) 0.8922(3) 0.0611(15) Uani 1 1 d . A .
H57 H 0.3254 1.0422 0.8814 0.073 Uiso 1 1 calc R . .
C58 C 0.4142(5) 0.9489(4) 0.9327(3) 0.0685(16) Uani 1 1 d . . .
H58 H 0.4616 0.9844 0.9498 0.082 Uiso 1 1 calc R A .
C59 C 0.4242(5) 0.8620(4) 0.9477(3) 0.0716(16) Uani 1 1 d . A .
H59 H 0.4787 0.8372 0.9755 0.086 Uiso 1 1 calc R . .
C60 C 0.3550(5) 0.8118(3) 0.9224(3) 0.0618(14) Uani 1 1 d . . .
H60 H 0.3643 0.7523 0.9329 0.074 Uiso 1 1 calc R A .
C61 C 0.0482(6) 0.8282(3) 0.8684(3) 0.0643(16) Uani 1 1 d . A .
C62 C -0.0020(5) 0.8790(3) 0.9270(3) 0.0562(14) Uani 1 1 d . . .
H62 H 0.0511 0.8941 0.9541 0.067 Uiso 1 1 calc R A .
C63 C -0.1232(5) 0.9092(4) 0.9491(3) 0.0746(17) Uani 1 1 d . A .
H63 H -0.1513 0.9431 0.9904 0.089 Uiso 1 1 calc R . .
C64 C -0.2028(7) 0.8903(5) 0.9113(6) 0.132(4) Uani 1 1 d . . .
H64 H -0.2866 0.9109 0.9255 0.159 Uiso 1 1 calc R A .
C65 C -0.1582(10) 0.8406(6) 0.8522(8) 0.199(7) Uani 1 1 d . A .
H65 H -0.2110 0.8274 0.8242 0.239 Uiso 1 1 calc R . .
C66 C -0.0378(9) 0.8102(5) 0.8337(6) 0.171(5) Uani 1 1 d . . .
H66 H -0.0112 0.7740 0.7937 0.206 Uiso 1 1 calc R A .
C67 C 0.1919(4) 0.6890(3) 0.8887(2) 0.0428(11) Uani 1 1 d . A .
C68 C 0.1099(4) 0.6703(3) 0.9527(2) 0.0417(11) Uani 1 1 d . . .
H68 H 0.0519 0.7151 0.9751 0.050 Uiso 1 1 calc R A .
C69 C 0.1084(4) 0.5903(3) 0.9853(2) 0.0413(11) Uani 1 1 d . A .
H69 H 0.0497 0.5810 1.0287 0.050 Uiso 1 1 calc R . .
C70 C 0.1912(4) 0.5243(3) 0.9553(2) 0.0445(11) Uani 1 1 d . . .
H70 H 0.1892 0.4687 0.9768 0.053 Uiso 1 1 calc R A .
C71 C 0.2766(5) 0.5397(3) 0.8942(3) 0.0595(14) Uani 1 1 d . A .
H71 H 0.3360 0.4948 0.8736 0.071 Uiso 1 1 calc R . .
C72 C 0.2774(5) 0.6198(3) 0.8621(3) 0.0701(17) Uani 1 1 d . . .
H72 H 0.3388 0.6286 0.8198 0.084 Uiso 1 1 calc R A .
C73 C 0.2696(6) 0.7686(4) 0.7619(2) 0.057(3) Uani 0.70 1 d PG A 1
C74 C 0.2268(6) 0.7113(4) 0.7246(3) 0.087(3) Uani 0.70 1 d PG A 1
H74 H 0.1618 0.6805 0.7488 0.104 Uiso 0.70 1 calc PR A 1
C75 C 0.2792(8) 0.6991(4) 0.6521(3) 0.122(5) Uani 0.70 1 d PG A 1
H75 H 0.2500 0.6600 0.6266 0.147 Uiso 0.70 1 calc PR A 1
C76 C 0.3744(7) 0.7443(5) 0.6167(3) 0.118(6) Uani 0.70 1 d PG A 1
H76 H 0.4102 0.7359 0.5671 0.142 Uiso 0.70 1 calc PR A 1
C77 C 0.4172(6) 0.8016(5) 0.6540(4) 0.137(7) Uani 0.70 1 d PG A 1
H77 H 0.4823 0.8324 0.6299 0.164 Uiso 0.70 1 calc PR A 1
C78 C 0.3648(7) 0.8138(4) 0.7266(4) 0.086(4) Uani 0.70 1 d PG A 1
H78 H 0.3940 0.8529 0.7521 0.103 Uiso 0.70 1 calc PR A 1
C79 C 0.2060(11) 0.7495(12) 0.4375(5) 0.177(8) Uani 0.70 1 d P B 1
H79A H 0.2390 0.7857 0.4659 0.265 Uiso 0.70 1 calc PR B 1
H79B H 0.1906 0.6955 0.4639 0.265 Uiso 0.70 1 calc PR B 1
H79C H 0.1298 0.7785 0.4288 0.265 Uiso 0.70 1 calc PR B 1
C73B C 0.2103(10) 0.7864(8) 0.7603(5) 0.028(4) Uani 0.30 1 d PG A 2
C74B C 0.1278(9) 0.7908(9) 0.7173(6) 0.081(6) Uani 0.30 1 d PG A 2
H74B H 0.0431 0.7995 0.7385 0.097 Uiso 0.30 1 calc PR A 2
C75B C 0.1694(12) 0.7826(10) 0.6435(6) 0.099(8) Uani 0.30 1 d PG A 2
H75B H 0.1131 0.7856 0.6141 0.118 Uiso 0.30 1 calc PR A 2
C76B C 0.2934(14) 0.7699(9) 0.6125(5) 0.061(6) Uani 0.30 1 d PG A 2
H76B H 0.3218 0.7642 0.5620 0.073 Uiso 0.30 1 calc PR A 2
C77B C 0.3758(10) 0.7654(11) 0.6555(7) 0.096(11) Uani 0.30 1 d PG A 2
H77B H 0.4605 0.7568 0.6344 0.115 Uiso 0.30 1 calc PR A 2
C78B C 0.3342(9) 0.7737(10) 0.7294(7) 0.099(12) Uani 0.30 1 d PG A 2
H78B H 0.3906 0.7706 0.7588 0.119 Uiso 0.30 1 calc PR A 2
C79B C 0.263(3) 0.6761(13) 0.4529(12) 0.100(11) Uani 0.30 1 d P B 2
H79D H 0.3246 0.6802 0.4799 0.150 Uiso 0.30 1 calc PR B 2
H79E H 0.2495 0.6163 0.4517 0.150 Uiso 0.30 1 calc PR B 2
H79F H 0.1871 0.7097 0.4762 0.150 Uiso 0.30 1 calc PR B 2
C1S C 0.9787(9) 1.0284(9) 0.5091(7) 0.190(9) Uani 0.50 1 d PU C -1
H1S H 0.9615 0.9992 0.5545 0.228 Uiso 0.50 1 calc PR C -1
C2S C 0.9245(9) 1.1110(9) 0.5015(7) 0.180(8) Uani 0.50 1 d PRU C -1
H2S H 0.8702 1.1383 0.5416 0.216 Uiso 0.50 1 calc PR C -1
C3S C 0.9497(9) 1.1536(9) 0.4351(7) 0.216(9) Uani 0.50 1 d PRU C -1
H3S H 0.9126 1.2101 0.4299 0.259 Uiso 0.50 1 calc PR C -1
C4S C 1.0290(9) 1.1137(9) 0.3764(7) 0.272(12) Uani 0.50 1 d PRU C -1
H4S H 1.0462 1.1428 0.3310 0.326 Uiso 0.50 1 calc PR C -1
C5S C 1.0832(9) 1.0310(9) 0.3840(7) 0.225(10) Uani 0.50 1 d PRU C -1
H5S H 1.1375 1.0037 0.3439 0.269 Uiso 0.50 1 calc PR C -1
C6S C 1.0581(9) 0.9884(9) 0.4504(7) 0.205(10) Uani 0.50 1 d PRU C -1
H6S H 1.0951 0.9319 0.4556 0.246 Uiso 0.50 1 calc PR C -1

loop_
_atom_site_aniso_label
_atom_site_aniso_U_11
_atom_site_aniso_U_22
_atom_site_aniso_U_33
_atom_site_aniso_U_23
_atom_site_aniso_U_13
_atom_site_aniso_U_12
Zn1 0.0518(4) 0.1246(6) 0.0338(3) -0.0186(3) 0.0010(3) -0.0489(4)
B1 0.086(5) 0.037(3) 0.037(3) 0.001(3) -0.006(3) -0.003(3)
P1 0.0276(6) 0.0473(7) 0.0308(6) -0.0044(5) -0.0077(5) -0.0053(5)
O1 0.0276(16) 0.0566(19) 0.0252(15) -0.0006(13) -0.0049(12) -0.0095(14)
N1 0.0279(19) 0.052(2) 0.0306(19) -0.0016(17) -0.0060(15) -0.0060(17)
C1 0.031(2) 0.037(2) 0.029(2) -0.0014(19) -0.0061(19) 0.0033(19)
P2 0.0330(7) 0.0597(8) 0.0319(6) 0.0050(6) -0.0105(5) -0.0145(6)
N2 0.029(2) 0.067(3) 0.032(2) -0.0033(18) -0.0075(16) -0.0136(19)
C2 0.034(2) 0.040(3) 0.028(2) 0.0006(19) -0.0076(19) -0.001(2)
C3 0.040(3) 0.040(3) 0.036(3) -0.007(2) -0.010(2) 0.004(2)
C4 0.053(3) 0.042(3) 0.030(2) -0.009(2) -0.011(2) 0.005(2)
C5 0.041(3) 0.039(3) 0.032(2) -0.001(2) -0.001(2) 0.005(2)
C6 0.029(2) 0.038(3) 0.033(2) 0.0039(19) -0.0033(19) 0.0063(19)
C7 0.028(2) 0.036(3) 0.037(3) 0.0065(19) -0.0057(19) 0.0042(19)
C8 0.035(3) 0.047(3) 0.036(3) 0.005(2) 0.000(2) -0.002(2)
C9 0.029(2) 0.054(3) 0.046(3) 0.009(2) 0.003(2) -0.006(2)
C10 0.030(2) 0.052(3) 0.046(3) 0.010(2) -0.012(2) -0.010(2)
C11 0.031(2) 0.048(3) 0.036(2) 0.007(2) -0.007(2) -0.006(2)
C12 0.024(2) 0.043(3) 0.035(2) 0.006(2) -0.0067(19) -0.0037(19)
C13 0.025(2) 0.045(3) 0.045(3) -0.004(2) -0.013(2) -0.006(2)
C14 0.046(3) 0.050(3) 0.049(3) -0.004(2) -0.002(2) -0.010(2)
C15 0.055(3) 0.051(4) 0.073(4) -0.011(3) 0.001(3) -0.001(3)
C16 0.046(3) 0.045(3) 0.082(4) -0.001(3) -0.013(3) 0.001(2)
C17 0.051(3) 0.047(3) 0.061(3) 0.005(3) -0.024(3) -0.008(3)
C18 0.046(3) 0.050(3) 0.045(3) -0.005(2) -0.018(2) -0.006(2)
C19 0.043(3) 0.046(3) 0.034(3) -0.006(2) -0.005(2) -0.010(2)
C20 0.043(3) 0.067(3) 0.038(3) -0.008(2) -0.012(2) -0.017(2)
C21 0.060(4) 0.095(5) 0.046(3) -0.009(3) -0.012(3) -0.034(3)
C22 0.089(5) 0.096(5) 0.049(3) -0.009(3) -0.012(3) -0.056(4)
C23 0.118(6) 0.056(4) 0.053(4) -0.004(3) -0.005(4) -0.030(4)
C24 0.075(4) 0.061(4) 0.044(3) -0.007(3) -0.012(3) -0.022(3)
C25 0.035(3) 0.058(3) 0.036(3) 0.005(2) -0.011(2) -0.019(2)
C26 0.048(3) 0.077(4) 0.040(3) 0.011(3) -0.016(2) -0.023(3)
C27 0.057(3) 0.095(5) 0.046(3) 0.000(3) -0.023(3) -0.027(3)
C28 0.062(4) 0.078(4) 0.051(3) -0.018(3) -0.010(3) -0.021(3)
C29 0.064(4) 0.053(3) 0.060(3) -0.013(3) -0.007(3) -0.009(3)
C30 0.045(3) 0.060(3) 0.045(3) -0.004(2) -0.013(2) -0.008(2)
C31 0.037(3) 0.059(3) 0.043(3) 0.011(2) -0.017(2) -0.018(2)
C32 0.042(3) 0.072(4) 0.073(4) 0.034(3) -0.016(3) -0.012(3)
C33 0.056(4) 0.078(4) 0.111(5) 0.044(4) -0.027(4) -0.019(3)
C34 0.098(5) 0.082(5) 0.093(5) 0.052(4) -0.046(4) -0.038(4)
C35 0.125(6) 0.093(5) 0.065(4) 0.029(4) -0.028(4) -0.054(5)
C36 0.084(4) 0.071(4) 0.043(3) 0.011(3) -0.018(3) -0.039(3)
C37 0.037(3) 0.061(3) 0.029(2) 0.001(2) -0.007(2) -0.008(2)
C38 0.057(3) 0.064(3) 0.026(2) 0.001(2) -0.011(2) 0.001(3)
C39 0.084(4) 0.068(4) 0.038(3) -0.004(3) -0.007(3) 0.010(3)
C40 0.107(5) 0.056(4) 0.045(3) -0.002(3) -0.005(3) -0.011(4)
C41 0.071(4) 0.076(4) 0.035(3) -0.004(3) 0.011(3) -0.023(3)
C42 0.042(3) 0.060(3) 0.037(3) -0.005(2) -0.002(2) -0.014(2)
C43 0.046(3) 0.081(4) 0.054(3) 0.004(3) -0.012(3) 0.011(3)
C44 0.167(7) 0.068(4) 0.062(4) 0.011(3) 0.015(4) -0.016(4)
C45 0.031(3) 0.089(4) 0.043(3) -0.007(3) 0.000(2) -0.019(3)
C46 0.034(3) 0.076(4) 0.046(3) -0.013(3) -0.008(2) 0.000(3)
C47 0.055(4) 0.119(6) 0.053(4) -0.024(4) -0.014(3) 0.019(4)
C48 0.168(8) 0.134(7) 0.102(6) -0.077(5) -0.061(6) 0.090(6)
C49 0.276(13) 0.121(7) 0.117(7) -0.060(6) -0.115(8) 0.121(8)
C50 0.160(7) 0.086(5) 0.095(5) -0.036(4) -0.071(5) 0.059(5)
C51 0.047(3) 0.070(4) 0.053(3) -0.009(3) -0.019(3) 0.005(3)
C52 0.062(4) 0.124(5) 0.050(3) -0.025(3) -0.012(3) -0.007(4)
C53 0.59(3) 0.160(10) 0.228(13) -0.138(9) -0.262(16) 0.247(14)
C54 0.042(3) 0.061(3) 0.045(3) 0.007(2) -0.019(2) -0.015(2)
C55 0.055(3) 0.037(3) 0.040(3) 0.002(2) 0.003(2) -0.002(2)
C56 0.046(3) 0.040(3) 0.060(3) 0.008(2) -0.001(2) -0.010(2)
C57 0.047(3) 0.046(3) 0.084(4) 0.007(3) -0.003(3) -0.009(3)
C58 0.065(4) 0.068(4) 0.076(4) 0.002(3) -0.014(3) -0.027(3)
C59 0.073(4) 0.078(4) 0.069(4) 0.016(3) -0.029(3) -0.015(3)
C60 0.081(4) 0.045(3) 0.059(3) 0.007(3) -0.019(3) -0.002(3)
C61 0.101(5) 0.036(3) 0.076(4) 0.005(3) -0.061(4) -0.007(3)
C62 0.047(3) 0.068(4) 0.057(3) 0.017(3) -0.015(3) -0.020(3)
C63 0.058(4) 0.071(4) 0.089(5) 0.034(3) -0.014(3) -0.012(3)
C64 0.085(6) 0.067(5) 0.267(13) 0.049(6) -0.098(7) -0.009(4)
C65 0.191(11) 0.095(7) 0.389(19) -0.076(9) -0.234(13) 0.049(7)
C66 0.217(10) 0.095(6) 0.264(12) -0.090(7) -0.204(10) 0.080(6)
C67 0.053(3) 0.034(3) 0.037(3) -0.003(2) -0.002(2) -0.003(2)
C68 0.038(3) 0.041(3) 0.046(3) -0.006(2) -0.008(2) -0.006(2)
C69 0.036(3) 0.052(3) 0.037(3) 0.004(2) -0.007(2) -0.012(2)
C70 0.042(3) 0.041(3) 0.054(3) 0.009(2) -0.018(2) -0.009(2)
C71 0.056(3) 0.037(3) 0.071(4) -0.003(3) 0.011(3) 0.003(2)
C72 0.084(4) 0.042(3) 0.060(4) 0.001(3) 0.028(3) -0.005(3)
C73 0.092(9) 0.030(5) 0.047(6) 0.008(4) -0.030(6) 0.017(5)
C74 0.165(10) 0.052(5) 0.036(5) -0.005(4) -0.009(5) -0.015(6)
C75 0.269(16) 0.044(6) 0.043(6) -0.009(4) -0.029(8) 0.011(8)
C76 0.210(15) 0.068(8) 0.033(6) 0.005(5) 0.015(8) 0.057(9)
C77 0.232(16) 0.044(8) 0.078(9) 0.007(6) 0.052(9) 0.017(8)
C78 0.131(10) 0.056(6) 0.049(6) 0.013(5) 0.011(6) -0.002(6)
C79 0.148(12) 0.37(2) 0.050(6) -0.032(10) -0.012(7) -0.201(15)
C73B 0.031(9) 0.010(8) 0.043(10) 0.009(7) -0.016(7) 0.005(7)
C74B 0.098(16) 0.107(17) 0.044(11) 0.007(11) -0.017(11) -0.043(14)
C75B 0.12(2) 0.15(2) 0.049(13) 0.004(13) -0.035(13) -0.083(18)
C76B 0.069(14) 0.073(15) 0.048(12) 0.012(10) -0.018(11) -0.028(12)
C77B 0.15(3) 0.055(19) 0.036(15) -0.005(12) 0.039(15) 0.037(18)
C78B 0.061(15) 0.13(3) 0.08(2) -0.049(19) 0.051(13) -0.017(18)
C79B 0.21(3) 0.057(13) 0.082(16) 0.004(11) -0.117(19) -0.029(15)
C1S 0.154(19) 0.27(2) 0.188(16) -0.083(15) -0.106(12) -0.025(16)
C2S 0.086(12) 0.245(19) 0.242(17) -0.045(16) -0.077(12) -0.057(12)
C3S 0.045(10) 0.31(2) 0.28(2) 0.016(16) -0.012(12) -0.043(12)
C4S 0.18(2) 0.30(2) 0.30(2) -0.010(18) 0.037(16) -0.109(17)
C5S 0.099(13) 0.30(2) 0.27(2) -0.078(18) 0.023(15) -0.113(13)
C6S 0.076(13) 0.30(2) 0.26(3) -0.084(16) -0.062(16) -0.027(14)

loop_
_atom_type_symbol
_atom_type_description
_atom_type_scat_dispersion_real
_atom_type_scat_dispersion_imag
_atom_type_scat_source
C C 0.0033 0.0016 'International Tables Vol C Tables 4.2.6.8 and 6.1.1.4'
H H 0.0000 0.0000 'International Tables Vol C Tables 4.2.6.8 and 6.1.1.4'
B B 0.0013 0.0007 'International Tables Vol C Tables 4.2.6.8 and 6.1.1.4'
N N 0.0061 0.0033 'International Tables Vol C Tables 4.2.6.8 and 6.1.1.4'
O O 0.0106 0.0060 'International Tables Vol C Tables 4.2.6.8 and 6.1.1.4'
P P 0.1023 0.0942 'International Tables Vol C Tables 4.2.6.8 and 6.1.1.4'
Zn Zn 0.2839 1.4301 'International Tables Vol C Tables 4.2.6.8 and 6.1.1.4'

loop_
_geom_angle_atom_site_label_1
_geom_angle_atom_site_label_2
_geom_angle_atom_site_label_3
_geom_angle
N2 Zn1 C79 113.5(3)
N2 Zn1 N1 131.83(14)
C79 Zn1 N1 114.2(3)
N2 Zn1 C79B 120.1(6)
C79 Zn1 C79B 35.8(8)
N1 Zn1 C79B 102.4(5)
C55 B1 C61 109.6(4)
C55 B1 C67 110.3(4)
C61 B1 C67 107.4(4)
C55 B1 C73B 116.6(6)
C61 B1 C73B 96.6(5)
C67 B1 C73B 115.0(5)
C55 B1 C73 104.0(4)
C61 B1 C73 120.5(5)
C67 B1 C73 104.8(4)
C73B B1 C73 23.9(4)
N1 P1 C19 112.77(19)
N1 P1 C13 109.33(19)
C19 P1 C13 109.3(2)
N1 P1 C2 117.46(18)
C19 P1 C2 103.68(19)
C13 P1 C2 103.66(19)
C1 O1 C12 105.6(3)
C37 N1 P1 118.7(3)
C37 N1 Zn1 110.1(2)
P1 N1 Zn1 130.9(2)
O1 C1 C2 123.5(3)
O1 C1 C6 112.2(3)
C2 C1 C6 124.3(4)
N2 P2 C31 108.2(2)
N2 P2 C25 114.4(2)
C31 P2 C25 107.9(2)
N2 P2 C11 115.94(18)
C31 P2 C11 105.3(2)
C25 P2 C11 104.45(19)
C46 N2 P2 118.5(3)
C46 N2 Zn1 114.2(3)
P2 N2 Zn1 127.2(2)
C1 C2 C3 115.0(4)
C1 C2 P1 121.2(3)
C3 C2 P1 123.0(3)
C4 C3 C2 121.6(4)
C4 C3 H3 119.2
C2 C3 H3 119.2
C5 C4 C3 121.6(4)
C5 C4 H4 119.2
C3 C4 H4 119.2
C4 C5 C6 118.7(4)
C4 C5 H5 120.7
C6 C5 H5 120.7
C5 C6 C1 118.8(4)
C5 C6 C7 136.2(4)
C1 C6 C7 105.0(4)
C8 C7 C12 118.6(4)
C8 C7 C6 136.1(4)
C12 C7 C6 105.3(3)
C9 C8 C7 117.9(4)
C9 C8 H8 121.1
C7 C8 H8 121.1
C10 C9 C8 122.3(4)
C10 C9 H9 118.9
C8 C9 H9 118.9
C9 C10 C11 121.7(4)
C9 C10 H10 119.2
C11 C10 H10 119.2
C12 C11 C10 114.2(4)
C12 C11 P2 119.9(3)
C10 C11 P2 125.9(3)
C11 C12 O1 122.7(4)
C11 C12 C7 125.4(4)
O1 C12 C7 111.9(3)
C18 C13 C14 118.9(4)
C18 C13 P1 121.7(3)
C14 C13 P1 119.4(4)
C15 C14 C13 119.6(5)
C15 C14 H14 120.2
C13 C14 H14 120.2
C16 C15 C14 121.1(5)
C16 C15 H15 119.5
C14 C15 H15 119.5
C15 C16 C17 119.9(5)
C15 C16 H16 120.1
C17 C16 H16 120.1
C18 C17 C16 119.9(5)
C18 C17 H17 120.1
C16 C17 H17 120.1
C17 C18 C13 120.7(4)
C17 C18 H18 119.6
C13 C18 H18 119.6
C20 C19 C24 119.4(4)
C20 C19 P1 121.3(4)
C24 C19 P1 119.2(4)
C21 C20 C19 120.2(5)
C21 C20 H20 119.9
C19 C20 H20 119.9
C22 C21 C20 120.6(5)
C22 C21 H21 119.7
C20 C21 H21 119.7
C21 C22 C23 120.9(5)
C21 C22 H22 119.5
C23 C22 H22 119.5
C22 C23 C24 119.0(6)
C22 C23 H23 120.5
C24 C23 H23 120.5
C19 C24 C23 119.8(5)
C19 C24 H24 120.1
C23 C24 H24 120.1
C30 C25 C26 119.0(4)
C30 C25 P2 120.4(3)
C26 C25 P2 120.6(4)
C27 C26 C25 119.9(5)
C27 C26 H26 120.1
C25 C26 H26 120.1
C28 C27 C26 120.3(5)
C28 C27 H27 119.9
C26 C27 H27 119.9
C29 C28 C27 120.5(5)
C29 C28 H28 119.7
C27 C28 H28 119.7
C28 C29 C30 120.2(5)
C28 C29 H29 119.9
C30 C29 H29 119.9
C29 C30 C25 120.0(5)
C29 C30 H30 120.0
C25 C30 H30 120.0
C32 C31 C36 118.2(5)
C32 C31 P2 121.8(4)
C36 C31 P2 119.7(4)
C31 C32 C33 120.6(5)
C31 C32 H32 119.7
C33 C32 H32 119.7
C34 C33 C32 119.6(6)
C34 C33 H33 120.2
C32 C33 H33 120.2
C35 C34 C33 120.5(6)
C35 C34 H34 119.8
C33 C34 H34 119.8
C34 C35 C36 120.3(6)
C34 C35 H35 119.8
C36 C35 H35 119.8
C35 C36 C31 120.7(6)
C35 C36 H36 119.6
C31 C36 H36 119.6
C42 C37 C38 120.0(4)
C42 C37 N1 120.4(4)
C38 C37 N1 119.5(4)
C39 C38 C37 119.7(5)
C39 C38 C43 119.1(5)
C37 C38 C43 121.1(4)
C38 C39 C40 122.3(5)
C38 C39 H39 118.8
C40 C39 H39 118.8
C39 C40 C41 117.1(5)
C39 C40 C44 121.5(6)
C41 C40 C44 121.4(6)
C42 C41 C40 122.4(5)
C42 C41 H41 118.8
C40 C41 H41 118.8
C41 C42 C37 118.4(5)
C41 C42 C45 119.4(4)
C37 C42 C45 122.2(4)
C38 C43 H43A 109.5
C38 C43 H43B 109.5
H43A C43 H43B 109.5
C38 C43 H43C 109.5
H43A C43 H43C 109.5
H43B C43 H43C 109.5
C40 C44 H44A 109.5
C40 C44 H44B 109.5
H44A C44 H44B 109.5
C40 C44 H44C 109.5
H44A C44 H44C 109.5
H44B C44 H44C 109.5
C42 C45 H45A 109.5
C42 C45 H45B 109.5
H45A C45 H45B 109.5
C42 C45 H45C 109.5
H45A C45 H45C 109.5
H45B C45 H45C 109.5
C47 C46 C51 120.7(5)
C47 C46 N2 119.4(5)
C51 C46 N2 119.9(4)
C46 C47 C48 117.4(6)
C46 C47 C52 123.3(6)
C48 C47 C52 119.3(6)
C49 C48 C47 122.3(6)
C49 C48 H48 118.8
C47 C48 H48 118.8
C50 C49 C48 118.6(7)
C50 C49 C53 119.8(8)
C48 C49 C53 121.6(7)
C49 C50 C51 122.4(7)
C49 C50 H50 118.8
C51 C50 H50 118.8
C50 C51 C46 118.4(5)
C50 C51 C54 118.5(5)
C46 C51 C54 123.1(5)
C47 C52 H52A 109.5
C47 C52 H52B 109.5
H52A C52 H52B 109.5
C47 C52 H52C 109.5
H52A C52 H52C 109.5
H52B C52 H52C 109.5
C49 C53 H53A 109.5
C49 C53 H53B 109.5
H53A C53 H53B 109.5
C49 C53 H53C 109.5
H53A C53 H53C 109.5
H53B C53 H53C 109.5
C51 C54 H54A 109.5
C51 C54 H54B 109.5
H54A C54 H54B 109.5
C51 C54 H54C 109.5
H54A C54 H54C 109.5
H54B C54 H54C 109.5
C60 C55 C56 114.3(5)
C60 C55 B1 125.1(4)
C56 C55 B1 120.6(4)
C57 C56 C55 123.1(5)
C57 C56 H56 118.4
C55 C56 H56 118.4
C56 C57 C58 120.4(5)
C56 C57 H57 119.8
C58 C57 H57 119.8
C59 C58 C57 118.5(5)
C59 C58 H58 120.8
C57 C58 H58 120.8
C60 C59 C58 119.7(5)
C60 C59 H59 120.1
C58 C59 H59 120.1
C59 C60 C55 124.0(5)
C59 C60 H60 118.0
C55 C60 H60 118.0
C66 C61 C62 112.2(6)
C66 C61 B1 124.5(6)
C62 C61 B1 122.8(4)
C63 C62 C61 124.9(5)
C63 C62 H62 117.5
C61 C62 H62 117.5
C64 C63 C62 119.7(7)
C64 C63 H63 120.1
C62 C63 H63 120.1
C63 C64 C65 118.0(8)
C63 C64 H64 121.0
C65 C64 H64 121.0
C66 C65 C64 120.0(8)
C66 C65 H65 120.0
C64 C65 H65 120.0
C65 C66 C61 125.1(8)
C65 C66 H66 117.5
C61 C66 H66 117.5
C68 C67 C72 113.8(4)
C68 C67 B1 122.4(4)
C72 C67 B1 123.8(4)
C69 C68 C67 123.5(4)
C69 C68 H68 118.2
C67 C68 H68 118.2
C70 C69 C68 120.1(4)
C70 C69 H69 119.9
C68 C69 H69 119.9
C71 C70 C69 118.9(4)
C71 C70 H70 120.5
C69 C70 H70 120.5
C70 C71 C72 120.5(5)
C70 C71 H71 119.7
C72 C71 H71 119.7
C71 C72 C67 123.1(5)
C71 C72 H72 118.5
C67 C72 H72 118.5
C74 C73 C78 120.0
C74 C73 B1 115.8(5)
C78 C73 B1 124.0(5)
C73 C74 C75 120.0
C73 C74 H74 120.0
C75 C74 H74 120.0
C76 C75 C74 120.0
C76 C75 H75 120.0
C74 C75 H75 120.0
C77 C76 C75 120.0
C77 C76 H76 120.0
C75 C76 H76 120.0
C76 C77 C78 120.0
C76 C77 H77 120.0
C78 C77 H77 120.0
C77 C78 C73 120.0
C77 C78 H78 120.0
C73 C78 H78 120.0
Zn1 C79 H79A 109.5
Zn1 C79 H79B 109.5
Zn1 C79 H79C 109.5
C74B C73B C78B 120.0
C74B C73B B1 131.3(7)
C78B C73B B1 108.4(7)
C75B C74B C73B 120.0
C75B C74B H74B 120.0
C73B C74B H74B 120.0
C76B C75B C74B 120.0
C76B C75B H75B 120.0
C74B C75B H75B 120.0
C75B C76B C77B 120.0
C75B C76B H76B 120.0
C77B C76B H76B 120.0
C78B C77B C76B 120.0
C78B C77B H77B 120.0
C76B C77B H77B 120.0
C77B C78B C73B 120.0
C77B C78B H78B 120.0
C73B C78B H78B 120.0
Zn1 C79B H79D 109.5
Zn1 C79B H79E 109.5
H79D C79B H79E 109.5
Zn1 C79B H79F 109.5
H79D C79B H79F 109.5
H79E C79B H79F 109.5
C2S C1S C6S 120.0
C2S C1S H1S 120.0
C6S C1S H1S 120.0
C3S C2S C1S 120.0
C3S C2S H2S 120.0
C1S C2S H2S 120.0
C2S C3S C4S 120.0
C2S C3S H3S 120.0
C4S C3S H3S 120.0
C3S C4S C5S 120.0
C3S C4S H4S 120.0
C5S C4S H4S 120.0
C6S C5S C4S 120.0
C6S C5S H5S 120.0
C4S C5S H5S 120.0
C5S C6S C1S 120.0
C5S C6S H6S 120.0
C1S C6S H6S 120.0

loop_
_geom_bond_atom_site_label_1
_geom_bond_atom_site_label_2
_geom_bond_distance
Zn1 N2 2.033(3)
Zn1 C79 2.034(11)
Zn1 N1 2.043(3)
Zn1 C79B 2.21(2)
B1 C55 1.634(8)
B1 C61 1.637(8)
B1 C67 1.646(7)
B1 C73B 1.683(11)
B1 C73 1.734(7)
P1 N1 1.611(3)
P1 C19 1.790(4)
P1 C13 1.800(4)
P1 C2 1.814(4)
O1 C1 1.373(5)
O1 C12 1.383(4)
N1 C37 1.447(5)
C1 C2 1.387(5)
C1 C6 1.399(5)
P2 N2 1.603(4)
P2 C31 1.787(5)
P2 C25 1.799(4)
P2 C11 1.803(4)
N2 C46 1.472(6)
C2 C3 1.400(5)
C3 C4 1.398(6)
C3 H3 0.9500
C4 C5 1.370(6)
C4 H4 0.9500
C5 C6 1.389(6)
C5 H5 0.9500
C6 C7 1.466(6)
C7 C8 1.389(5)
C7 C12 1.394(6)
C8 C9 1.382(6)
C8 H8 0.9500
C9 C10 1.381(6)
C9 H9 0.9500
C10 C11 1.409(5)
C10 H10 0.9500
C11 C12 1.381(6)
C13 C18 1.394(6)
C13 C14 1.398(6)
C14 C15 1.391(7)
C14 H14 0.9500
C15 C16 1.362(7)
C15 H15 0.9500
C16 C17 1.393(7)
C16 H16 0.9500
C17 C18 1.378(6)
C17 H17 0.9500
C18 H18 0.9500
C19 C20 1.388(6)
C19 C24 1.392(6)
C20 C21 1.388(6)
C20 H20 0.9500
C21 C22 1.349(8)
C21 H21 0.9500
C22 C23 1.395(8)
C22 H22 0.9500
C23 C24 1.405(7)
C23 H23 0.9500
C24 H24 0.9500
C25 C30 1.387(6)
C25 C26 1.403(6)
C26 C27 1.378(6)
C26 H26 0.9500
C27 C28 1.371(7)
C27 H27 0.9500
C28 C29 1.368(7)
C28 H28 0.9500
C29 C30 1.386(6)
C29 H29 0.9500
C30 H30 0.9500
C31 C32 1.373(7)
C31 C36 1.399(6)
C32 C33 1.394(7)
C32 H32 0.9500
C33 C34 1.366(8)
C33 H33 0.9500
C34 C35 1.363(9)
C34 H34 0.9500
C35 C36 1.366(8)
C35 H35 0.9500
C36 H36 0.9500
C37 C42 1.399(6)
C37 C38 1.402(6)
C38 C39 1.373(7)
C38 C43 1.506(6)
C39 C40 1.385(8)
C39 H39 0.9500
C40 C41 1.408(8)
C40 C44 1.523(7)
C41 C42 1.390(7)
C41 H41 0.9500
C42 C45 1.507(6)
C43 H43A 0.9800
C43 H43B 0.9800
C43 H43C 0.9800
C44 H44A 0.9800
C44 H44B 0.9800
C44 H44C 0.9800
C45 H45A 0.9800
C45 H45B 0.9800
C45 H45C 0.9800
C46 C47 1.390(7)
C46 C51 1.394(7)
C47 C48 1.399(9)
C47 C52 1.517(8)
C48 C49 1.361(10)
C48 H48 0.9500
C49 C50 1.355(9)
C49 C53 1.558(11)
C50 C51 1.378(8)
C50 H50 0.9500
C51 C54 1.501(6)
C52 H52A 0.9800
C52 H52B 0.9800
C52 H52C 0.9800
C53 H53A 0.9800
C53 H53B 0.9800
C53 H53C 0.9800
C54 H54A 0.9800
C54 H54B 0.9800
C54 H54C 0.9800
C55 C60 1.395(7)
C55 C56 1.399(6)
C56 C57 1.373(6)
C56 H56 0.9500
C57 C58 1.386(7)
C57 H57 0.9500
C58 C59 1.384(7)
C58 H58 0.9500
C59 C60 1.374(7)
C59 H59 0.9500
C60 H60 0.9500
C61 C66 1.380(8)
C61 C62 1.383(7)
C62 C63 1.378(7)
C62 H62 0.9500
C63 C64 1.363(9)
C63 H63 0.9500
C64 C65 1.373(13)
C64 H64 0.9500
C65 C66 1.366(13)
C65 H65 0.9500
C66 H66 0.9500
C67 C68 1.393(6)
C67 C72 1.402(6)
C68 C69 1.379(6)
C68 H68 0.9500
C69 C70 1.368(6)
C69 H69 0.9500
C70 C71 1.363(6)
C70 H70 0.9500
C71 C72 1.377(6)
C71 H71 0.9500
C72 H72 0.9500
C73 C74 1.3900
C73 C78 1.3900
C74 C75 1.3900
C74 H74 0.9500
C75 C76 1.3900
C75 H75 0.9500
C76 C77 1.3900
C76 H76 0.9500
C77 C78 1.3900
C77 H77 0.9500
C78 H78 0.9500
C79 H79A 0.9800
C79 H79B 0.9800
C79 H79C 0.9800
C73B C74B 1.3900
C73B C78B 1.3900
C74B C75B 1.3900
C74B H74B 0.9500
C75B C76B 1.3900
C75B H75B 0.9500
C76B C77B 1.3900
C76B H76B 0.9500
C77B C78B 1.3900
C77B H77B 0.9500
C78B H78B 0.9500
C79B H79D 0.9800
C79B H79E 0.9800
C79B H79F 0.9800
C1S C2S 1.3900
C1S C6S 1.3900
C1S H1S 0.9500
C2S C3S 1.3900
C2S H2S 0.9500
C3S C4S 1.3900
C3S H3S 0.9500
C4S C5S 1.3900
C4S H4S 0.9500
C5S C6S 1.3900
C5S H5S 0.9500
C6S H6S 0.9500

loop_
_geom_torsion_atom_site_label_1
_geom_torsion_atom_site_label_2
_geom_torsion_atom_site_label_3
_geom_torsion_atom_site_label_4
_geom_torsion
C19 P1 N1 C37 17.8(4)
C13 P1 N1 C37 139.7(3)
C2 P1 N1 C37 -102.7(3)
C19 P1 N1 Zn1 -156.2(2)
C13 P1 N1 Zn1 -34.3(3)
C2 P1 N1 Zn1 83.4(3)
N2 Zn1 N1 C37 134.2(3)
C79 Zn1 N1 C37 -54.1(6)
C79B Zn1 N1 C37 -18.4(8)
N2 Zn1 N1 P1 -51.5(3)
C79 Zn1 N1 P1 120.3(6)
C79B Zn1 N1 P1 156.0(8)
C12 O1 C1 C2 -176.7(4)
C12 O1 C1 C6 1.8(4)
C31 P2 N2 C46 152.8(3)
C25 P2 N2 C46 32.6(4)
C11 P2 N2 C46 -89.2(4)
C31 P2 N2 Zn1 -25.0(3)
C25 P2 N2 Zn1 -145.3(2)
C11 P2 N2 Zn1 93.0(3)
C79 Zn1 N2 C46 -56.2(6)
N1 Zn1 N2 C46 115.6(3)
C79B Zn1 N2 C46 -95.8(8)
C79 Zn1 N2 P2 121.7(6)
N1 Zn1 N2 P2 -66.5(3)
C79B Zn1 N2 P2 82.2(8)
O1 C1 C2 C3 -179.8(4)
C6 C1 C2 C3 1.9(6)
O1 C1 C2 P1 10.3(6)
C6 C1 C2 P1 -167.9(3)
N1 P1 C2 C1 -37.4(4)
C19 P1 C2 C1 -162.5(3)
C13 P1 C2 C1 83.3(4)
N1 P1 C2 C3 153.6(3)
C19 P1 C2 C3 28.5(4)
C13 P1 C2 C3 -85.7(4)
C1 C2 C3 C4 -1.0(6)
P1 C2 C3 C4 168.7(3)
C2 C3 C4 C5 -0.7(7)
C3 C4 C5 C6 1.5(6)
C4 C5 C6 C1 -0.6(6)
C4 C5 C6 C7 -178.4(4)
O1 C1 C6 C5 -179.6(3)
C2 C1 C6 C5 -1.2(6)
O1 C1 C6 C7 -1.2(4)
C2 C1 C6 C7 177.2(4)
C5 C6 C7 C8 -0.1(9)
C1 C6 C7 C8 -178.0(5)
C5 C6 C7 C12 178.1(5)
C1 C6 C7 C12 0.2(4)
C12 C7 C8 C9 -0.2(6)
C6 C7 C8 C9 177.9(4)
C7 C8 C9 C10 0.0(7)
C8 C9 C10 C11 -0.5(7)
C9 C10 C11 C12 1.3(6)
C9 C10 C11 P2 -179.8(3)
N2 P2 C11 C12 -41.0(4)
C31 P2 C11 C12 78.6(4)
C25 P2 C11 C12 -167.9(4)
N2 P2 C11 C10 140.1(4)
C31 P2 C11 C10 -100.3(4)
C25 P2 C11 C10 13.2(4)
C10 C11 C12 O1 -179.8(4)
P2 C11 C12 O1 1.1(6)
C10 C11 C12 C7 -1.6(6)
P2 C11 C12 C7 179.4(3)
C1 O1 C12 C11 176.8(4)
C1 O1 C12 C7 -1.6(4)
C8 C7 C12 C11 1.1(6)
C6 C7 C12 C11 -177.5(4)
C8 C7 C12 O1 179.5(3)
C6 C7 C12 O1 0.9(4)
N1 P1 C13 C18 154.9(3)
C19 P1 C13 C18 -81.2(4)
C2 P1 C13 C18 28.8(4)
N1 P1 C13 C14 -25.0(4)
C19 P1 C13 C14 98.9(4)
C2 P1 C13 C14 -151.1(3)
C18 C13 C14 C15 -0.5(6)
P1 C13 C14 C15 179.4(3)
C13 C14 C15 C16 -0.2(7)
C14 C15 C16 C17 0.5(8)
C15 C16 C17 C18 -0.2(7)
C16 C17 C18 C13 -0.5(7)
C14 C13 C18 C17 0.8(6)
P1 C13 C18 C17 -179.1(3)
N1 P1 C19 C20 111.8(4)
C13 P1 C19 C20 -10.0(4)
C2 P1 C19 C20 -120.1(4)
N1 P1 C19 C24 -67.5(4)
C13 P1 C19 C24 170.6(4)
C2 P1 C19 C24 60.6(4)
C24 C19 C20 C21 -0.5(7)
P1 C19 C20 C21 -179.9(3)
C19 C20 C21 C22 0.3(7)
C20 C21 C22 C23 0.0(8)
C21 C22 C23 C24 -0.1(8)
C20 C19 C24 C23 0.4(7)
P1 C19 C24 C23 179.8(4)
C22 C23 C24 C19 -0.1(7)
N2 P2 C25 C30 -62.8(4)
C31 P2 C25 C30 176.8(4)
C11 P2 C25 C30 65.0(4)
N2 P2 C25 C26 116.0(4)
C31 P2 C25 C26 -4.4(4)
C11 P2 C25 C26 -116.2(4)
C30 C25 C26 C27 0.8(7)
P2 C25 C26 C27 -178.0(4)
C25 C26 C27 C28 0.6(8)
C26 C27 C28 C29 -1.0(8)
C27 C28 C29 C30 0.1(8)
C28 C29 C30 C25 1.3(7)
C26 C25 C30 C29 -1.8(7)
P2 C25 C30 C29 177.1(4)
N2 P2 C31 C32 144.3(4)
C25 P2 C31 C32 -91.4(4)
C11 P2 C31 C32 19.7(4)
N2 P2 C31 C36 -42.0(4)
C25 P2 C31 C36 82.3(4)
C11 P2 C31 C36 -166.5(4)
C36 C31 C32 C33 0.8(7)
P2 C31 C32 C33 174.6(4)
C31 C32 C33 C34 -0.9(8)
C32 C33 C34 C35 0.4(10)
C33 C34 C35 C36 0.1(10)
C34 C35 C36 C31 -0.2(9)
C32 C31 C36 C35 -0.2(7)
P2 C31 C36 C35 -174.2(4)
P1 N1 C37 C42 -86.5(4)
Zn1 N1 C37 C42 88.7(4)
P1 N1 C37 C38 95.8(4)
Zn1 N1 C37 C38 -89.1(4)
C42 C37 C38 C39 0.3(7)
N1 C37 C38 C39 178.0(4)
C42 C37 C38 C43 179.5(4)
N1 C37 C38 C43 -2.7(6)
C37 C38 C39 C40 1.0(8)
C43 C38 C39 C40 -178.2(5)
C38 C39 C40 C41 -1.3(8)
C38 C39 C40 C44 -179.0(5)
C39 C40 C41 C42 0.3(8)
C44 C40 C41 C42 178.0(5)
C40 C41 C42 C37 1.0(7)
C40 C41 C42 C45 -179.7(5)
C38 C37 C42 C41 -1.3(7)
N1 C37 C42 C41 -178.9(4)
C38 C37 C42 C45 179.4(4)
N1 C37 C42 C45 1.8(6)
P2 N2 C46 C47 -86.9(5)
Zn1 N2 C46 C47 91.3(5)
P2 N2 C46 C51 93.9(5)
Zn1 N2 C46 C51 -88.0(5)
C51 C46 C47 C48 -2.5(9)
N2 C46 C47 C48 178.3(6)
C51 C46 C47 C52 179.3(5)
N2 C46 C47 C52 0.0(8)
C46 C47 C48 C49 0.7(13)
C52 C47 C48 C49 179.1(9)
C47 C48 C49 C50 0.8(17)
C47 C48 C49 C53 -178.4(11)
C48 C49 C50 C51 -0.6(16)
C53 C49 C50 C51 178.6(10)
C49 C50 C51 C46 -1.1(12)
C49 C50 C51 C54 179.7(9)
C47 C46 C51 C50 2.7(8)
N2 C46 C51 C50 -178.1(5)
C47 C46 C51 C54 -178.1(5)
N2 C46 C51 C54 1.1(7)
C61 B1 C55 C60 132.3(5)
C67 B1 C55 C60 14.3(7)
C73B B1 C55 C60 -119.3(6)
C73 B1 C55 C60 -97.6(5)
C61 B1 C55 C56 -49.8(6)
C67 B1 C55 C56 -167.9(4)
C73B B1 C55 C56 58.6(7)
C73 B1 C55 C56 80.2(5)
C60 C55 C56 C57 -1.1(7)
B1 C55 C56 C57 -179.2(5)
C55 C56 C57 C58 0.6(8)
C56 C57 C58 C59 -0.1(8)
C57 C58 C59 C60 0.1(8)
C58 C59 C60 C55 -0.7(9)
C56 C55 C60 C59 1.2(7)
B1 C55 C60 C59 179.2(5)
C55 B1 C61 C66 161.3(7)
C67 B1 C61 C66 -78.9(8)
C73B B1 C61 C66 40.0(9)
C73 B1 C61 C66 40.8(9)
C55 B1 C61 C62 -27.4(7)
C67 B1 C61 C62 92.5(6)
C73B B1 C61 C62 -148.7(6)
C73 B1 C61 C62 -147.9(5)
C66 C61 C62 C63 -0.2(8)
B1 C61 C62 C63 -172.5(5)
C61 C62 C63 C64 -1.0(8)
C62 C63 C64 C65 0.4(11)
C63 C64 C65 C66 1.3(16)
C64 C65 C66 C61 -2.8(18)
C62 C61 C66 C65 2.2(13)
B1 C61 C66 C65 174.3(9)
C55 B1 C67 C68 87.7(6)
C61 B1 C67 C68 -31.7(6)
C73B B1 C67 C68 -138.0(6)
C73 B1 C67 C68 -160.9(4)
C55 B1 C67 C72 -90.4(6)
C61 B1 C67 C72 150.2(5)
C73B B1 C67 C72 44.0(8)
C73 B1 C67 C72 21.0(7)
C72 C67 C68 C69 -3.1(7)
B1 C67 C68 C69 178.7(4)
C67 C68 C69 C70 0.8(7)
C68 C69 C70 C71 1.8(7)
C69 C70 C71 C72 -1.7(8)
C70 C71 C72 C67 -0.8(9)
C68 C67 C72 C71 3.1(8)
B1 C67 C72 C71 -178.7(5)
C55 B1 C73 C74 172.1(4)
C61 B1 C73 C74 -64.6(6)
C67 B1 C73 C74 56.3(5)
C73B B1 C73 C74 -62.7(12)
C55 B1 C73 C78 -13.0(6)
C61 B1 C73 C78 110.3(5)
C67 B1 C73 C78 -128.8(4)
C73B B1 C73 C78 112.2(13)
C78 C73 C74 C75 0.0
B1 C73 C74 C75 175.1(5)
C73 C74 C75 C76 0.0
C74 C75 C76 C77 0.0
C75 C76 C77 C78 0.0
C76 C77 C78 C73 0.0
C74 C73 C78 C77 0.0
B1 C73 C78 C77 -174.7(5)
C55 B1 C73B C74B -137.7(9)
C61 B1 C73B C74B -21.8(10)
C67 B1 C73B C74B 90.9(10)
C73 B1 C73B C74B 159.8(19)
C55 B1 C73B C78B 48.2(8)
C61 B1 C73B C78B 164.1(7)
C67 B1 C73B C78B -83.2(8)
C73 B1 C73B C78B -14.2(11)
C78B C73B C74B C75B 0.0
B1 C73B C74B C75B -173.5(11)
C73B C74B C75B C76B 0.0
C74B C75B C76B C77B 0.0
C75B C76B C77B C78B 0.0
C76B C77B C78B C73B 0.0
C74B C73B C78B C77B 0.0
B1 C73B C78B C77B 174.9(9)
C6S C1S C2S C3S 0.0
C1S C2S C3S C4S 0.0
C2S C3S C4S C5S 0.0
C3S C4S C5S C6S 0.0
C4S C5S C6S C1S 0.0
C2S C1S C6S C5S 0.0
